data_4339345
loop_
_publ_author_name
'Biswas, Chaitali'
'Mukherjee, Pampa'
'Drew, Michael G. B.'
'G\'omez-Garc\'ia, Carlos J'
'Clemente-Juan, Juan M'
'Ghosh, Ashutosh'

_publ_section_title
;
 Anion-directed synthesis of metal-organic frameworks based on
 2-picolinate CuII complexes: a ferromagnetic alternating chain and two
 unprecedented ferromagnetic fish backbone chains.
;
_journal_issue 25
_journal_name_full 'Inorganic chemistry'
_journal_page_first 10771
_journal_page_last 10780
_journal_paper_doi 10.1021/ic701440x
_journal_volume 46
_journal_year 2007
_chemical_formula_sum 'C18 H14 B Cu2 F4 N3 O7'
_chemical_formula_weight 598.21
_chemical_name_systematic
; 
 ? 
;
_space_group_IT_number 2
_symmetry_cell_setting triclinic
_symmetry_space_group_name_Hall '-P 1'
_symmetry_space_group_name_H-M 'P -1'
_atom_sites_solution_hydrogens geom
_atom_sites_solution_primary direct
_atom_sites_solution_secondary difmap
_audit_creation_method SHELXL-97
_cell_angle_alpha 102.132(12)
_cell_angle_beta 101.182(11)
_cell_angle_gamma 97.946(10)
_cell_formula_units_Z 2
_cell_length_a 8.5487(10)
_cell_length_b 10.2220(13)
_cell_length_c 12.8509(19)
_cell_measurement_temperature 150(2)
_cell_volume 1058.1(3)
_computing_cell_refinement 'Crysalis, Oxford Diffraction'
_computing_data_collection 'Crysalis, Oxford Diffraction'
_computing_data_reduction 'Crysalis, Oxford Diffraction'
_computing_molecular_graphics PLATON(Spek,2004)
_computing_structure_refinement 'SHELXL-97 (Sheldrick, 1997)'
_computing_structure_solution 'SHELXS-97 (Sheldrick, 1997)'
_diffrn_ambient_temperature 150(2)
_diffrn_measured_fraction_theta_full 0.951
_diffrn_measured_fraction_theta_max 0.951
_diffrn_measurement_device 'Oxford Diffaction X-Calibur System'
_diffrn_measurement_method '321 frames, counting time 10 s.'
_diffrn_radiation_monochromator graphite
_diffrn_radiation_source 'fine-focus sealed tube'
_diffrn_radiation_type MoK\a
_diffrn_radiation_wavelength 0.71073
_diffrn_reflns_av_R_equivalents 0.0560
_diffrn_reflns_av_sigmaI/netI 0.2036
_diffrn_reflns_limit_h_max 10
_diffrn_reflns_limit_h_min -12
_diffrn_reflns_limit_k_max 12
_diffrn_reflns_limit_k_min -14
_diffrn_reflns_limit_l_max 17
_diffrn_reflns_limit_l_min -18
_diffrn_reflns_number 7436
_diffrn_reflns_theta_full 30.00
_diffrn_reflns_theta_max 30.00
_diffrn_reflns_theta_min 2.64
_exptl_absorpt_coefficient_mu 2.093
_exptl_absorpt_correction_T_max 1.000
_exptl_absorpt_correction_T_min 0.749
_exptl_absorpt_correction_type empirical
_exptl_absorpt_process_details 'ABSPACK, Oxford Diffraction Ltd'
_exptl_crystal_colour black
_exptl_crystal_density_diffrn 1.878
_exptl_crystal_density_method 'not measured'
_exptl_crystal_description needle
_exptl_crystal_F_000 596
_exptl_crystal_size_max 0.30
_exptl_crystal_size_mid 0.07
_exptl_crystal_size_min 0.05
_refine_diff_density_max 1.289
_refine_diff_density_min -0.982
_refine_diff_density_rms 0.192
_refine_ls_extinction_method none
_refine_ls_goodness_of_fit_ref 0.900
_refine_ls_hydrogen_treatment mixed
_refine_ls_matrix_type full
_refine_ls_number_parameters 326
_refine_ls_number_reflns 5854
_refine_ls_number_restraints 3
_refine_ls_restrained_S_all 0.900
_refine_ls_R_factor_all 0.1186
_refine_ls_R_factor_gt 0.0585
_refine_ls_shift/su_max 0.000
_refine_ls_shift/su_mean 0.000
_refine_ls_structure_factor_coef Fsqd
_refine_ls_weighting_details
;
_refine_ls_weighting_details 
  w=1/[\s^2^(Fo^2^)+(0.0861P)^2^+0.0000P] where P=(Fo^2^+2Fc^2^)/3 
;
_refine_ls_weighting_scheme calc
_refine_ls_wR_factor_gt 0.1363
_refine_ls_wR_factor_ref 0.1679
_reflns_number_gt 2941
_reflns_number_total 5854
_reflns_threshold_expression >2sigma(I)
_cod_data_source_file ic701440x-file002.cif
_cod_data_source_block 2
_cod_original_cell_volume 1058.1(2)
_cod_original_sg_symbol_H-M P-1
_cod_original_formula_sum 'C18 H14 B Cu2 F4 N3 O7 '
_cod_database_code 4339345

loop_
_symmetry_equiv_pos_as_xyz
'x, y, z'
'-x, -y, -z'

loop_
_atom_site_label
_atom_site_type_symbol
_atom_site_fract_x
_atom_site_fract_y
_atom_site_fract_z
_atom_site_U_iso_or_equiv
_atom_site_adp_type
_atom_site_occupancy
_atom_site_symmetry_multiplicity
_atom_site_calc_flag
_atom_site_refinement_flags
C22 C 0.6768(7) 0.0778(5) 0.5374(5) 0.0209(12) Uani 1 1 d .
C23 C 0.6816(7) 0.1882(5) 0.6346(4) 0.0194(12) Uani 1 1 d .
C24 C 0.7731(7) 0.1989(6) 0.7383(5) 0.0268(13) Uani 1 1 d .
H24 H 0.8380 0.1354 0.7510 0.032 Uiso 1 1 calc R
C25 C 0.7666(7) 0.3057(6) 0.8230(5) 0.0283(14) Uani 1 1 d .
H25 H 0.8263 0.3147 0.8936 0.034 Uiso 1 1 calc R
C26 C 0.6694(8) 0.3986(6) 0.8005(5) 0.0351(16) Uani 1 1 d .
H26 H 0.6656 0.4725 0.8557 0.042 Uiso 1 1 calc R
C27 C 0.5783(8) 0.3811(6) 0.6955(5) 0.0279(14) Uani 1 1 d .
H27 H 0.5095 0.4415 0.6815 0.034 Uiso 1 1 calc R
C32 C 0.2130(6) 0.3486(5) 0.3904(4) 0.0164(11) Uani 1 1 d .
C33 C 0.2267(7) 0.2531(5) 0.2869(4) 0.0200(12) Uani 1 1 d .
C34 C 0.1221(8) 0.2333(5) 0.1895(4) 0.0233(13) Uani 1 1 d .
H34 H 0.0351 0.2787 0.1825 0.028 Uiso 1 1 calc R
C35 C 0.1473(8) 0.1439(6) 0.1003(5) 0.0316(15) Uani 1 1 d .
H35 H 0.0811 0.1312 0.0311 0.038 Uiso 1 1 calc R
C36 C 0.2754(8) 0.0728(6) 0.1168(5) 0.0266(13) Uani 1 1 d .
H36 H 0.2908 0.0076 0.0592 0.032 Uiso 1 1 calc R
C37 C 0.3771(7) 0.0998(5) 0.2177(5) 0.0250(13) Uani 1 1 d .
H37 H 0.4643 0.0548 0.2273 0.030 Uiso 1 1 calc R
C43 C 0.1421(7) 0.2152(5) 0.6806(4) 0.0163(11) Uani 1 1 d .
C47 C 0.1857(7) 0.0132(5) 0.7269(5) 0.0221(12) Uani 1 1 d .
H47 H 0.1714 -0.0813 0.7084 0.027 Uiso 1 1 calc R
C46 C 0.2732(7) 0.0845(5) 0.8293(5) 0.0248(13) Uani 1 1 d .
H46 H 0.3192 0.0386 0.8791 0.030 Uiso 1 1 calc R
C45 C 0.2931(7) 0.2267(6) 0.8584(5) 0.0270(13) Uani 1 1 d .
H45 H 0.3498 0.2761 0.9280 0.032 Uiso 1 1 calc R
C44 C 0.2272(8) 0.2915(6) 0.7822(5) 0.0272(14) Uani 1 1 d .
H44 H 0.2399 0.3859 0.7991 0.033 Uiso 1 1 calc R
C42 C 0.0659(7) 0.2738(5) 0.5898(5) 0.0207(12) Uani 1 1 d .
O33 O 0.0915(5) 0.4038(4) 0.3857(3) 0.0210(8) Uani 1 1 d .
O21 O 0.5988(5) 0.0872(4) 0.4449(3) 0.0229(9) Uani 1 1 d .
O23 O 0.7499(5) -0.0182(4) 0.5517(3) 0.0223(9) Uani 1 1 d .
O31 O 0.3283(5) 0.3641(3) 0.4748(3) 0.0199(8) Uani 1 1 d .
N48 N 0.1199(5) 0.0781(4) 0.6524(4) 0.0183(10) Uani 1 1 d .
O41 O -0.0081(5) 0.1898(3) 0.4997(3) 0.0198(8) Uani 1 1 d .
O43 O 0.0771(5) 0.4017(3) 0.6072(3) 0.0211(8) Uani 1 1 d .
O100 O 0.6957(5) 0.3718(3) 0.4180(3) 0.0246(9) Uani 1 1 d D
H1 H 0.703(8) 0.322(4) 0.357(3) 0.030 Uiso 1 1 d D
H2 H 0.690(7) 0.454(2) 0.415(4) 0.030 Uiso 1 1 d D
Cu1 Cu 0.0000 0.0000 0.5000 0.0171(2) Uani 1 2 d S
Cu2 Cu 0.47885(8) 0.23623(6) 0.45667(6) 0.01915(19) Uani 1 1 d .
Cu3 Cu 0.0000 0.5000 0.5000 0.0177(2) Uani 1 2 d S
N28 N 0.5871(6) 0.2780(4) 0.6129(4) 0.0229(11) Uani 1 1 d .
N38 N 0.3547(5) 0.1891(4) 0.3029(4) 0.0178(10) Uani 1 1 d .
F11 F 0.7236(5) 0.2577(4) 0.2096(3) 0.0381(9) Uani 1 1 d .
F12 F 0.6003(5) 0.1773(3) 0.0311(3) 0.0399(10) Uani 1 1 d .
F13 F 0.7930(5) 0.3706(4) 0.0867(3) 0.0501(11) Uani 1 1 d .
F14 F 0.5485(5) 0.3726(4) 0.1280(3) 0.0497(11) Uani 1 1 d .
B1 B 0.6694(9) 0.2955(7) 0.1135(7) 0.0336(18) Uani 1 1 d .

loop_
_atom_site_aniso_label
_atom_site_aniso_U_11
_atom_site_aniso_U_22
_atom_site_aniso_U_33
_atom_site_aniso_U_23
_atom_site_aniso_U_13
_atom_site_aniso_U_12
C22 0.011(3) 0.024(3) 0.030(3) 0.011(2) 0.006(2) 0.004(2)
C23 0.016(3) 0.019(3) 0.026(3) 0.014(2) 0.002(2) 0.005(2)
C24 0.026(3) 0.025(3) 0.035(4) 0.008(2) 0.013(3) 0.012(3)
C25 0.022(3) 0.042(3) 0.023(3) 0.015(3) -0.001(2) 0.010(3)
C26 0.037(4) 0.034(4) 0.032(4) -0.001(3) 0.014(3) 0.010(3)
C27 0.038(4) 0.026(3) 0.025(3) 0.007(2) 0.012(3) 0.013(3)
C32 0.007(3) 0.024(3) 0.020(3) 0.009(2) 0.004(2) 0.005(2)
C33 0.022(3) 0.019(3) 0.018(3) -0.001(2) 0.008(2) 0.004(2)
C34 0.035(4) 0.016(3) 0.021(3) 0.006(2) 0.007(3) 0.010(2)
C35 0.033(4) 0.031(3) 0.030(4) 0.006(3) 0.004(3) 0.008(3)
C36 0.031(4) 0.019(3) 0.032(3) 0.006(2) 0.011(3) 0.010(2)
C37 0.023(3) 0.019(3) 0.031(3) -0.003(2) 0.008(3) 0.007(2)
C43 0.019(3) 0.018(2) 0.017(3) 0.007(2) 0.012(2) 0.005(2)
C47 0.026(3) 0.012(2) 0.031(3) 0.008(2) 0.010(3) 0.006(2)
C46 0.024(3) 0.027(3) 0.028(3) 0.016(2) 0.001(2) 0.015(3)
C45 0.025(3) 0.030(3) 0.023(3) 0.003(2) 0.001(2) 0.006(3)
C44 0.029(4) 0.023(3) 0.030(3) 0.003(2) 0.008(3) 0.006(3)
C42 0.018(3) 0.019(3) 0.028(3) 0.003(2) 0.014(2) 0.006(2)
O33 0.025(2) 0.0206(18) 0.022(2) 0.0078(15) 0.0104(16) 0.0091(16)
O21 0.018(2) 0.0205(19) 0.032(2) 0.0046(16) 0.0089(17) 0.0085(16)
O23 0.015(2) 0.025(2) 0.034(2) 0.0142(17) 0.0108(17) 0.0105(16)
O31 0.021(2) 0.0163(18) 0.023(2) 0.0013(15) 0.0076(16) 0.0080(15)
N48 0.016(3) 0.019(2) 0.024(3) 0.0075(18) 0.0079(19) 0.0088(19)
O41 0.024(2) 0.0145(17) 0.024(2) 0.0053(15) 0.0076(16) 0.0074(15)
O43 0.022(2) 0.0146(17) 0.028(2) 0.0017(15) 0.0103(16) 0.0066(15)
O100 0.035(3) 0.0102(17) 0.030(2) 0.0037(16) 0.0118(19) 0.0025(17)
Cu1 0.0164(5) 0.0137(4) 0.0219(5) 0.0044(4) 0.0025(4) 0.0073(4)
Cu2 0.0169(4) 0.0192(3) 0.0221(4) 0.0026(3) 0.0040(3) 0.0104(3)
Cu3 0.0208(6) 0.0143(4) 0.0211(5) 0.0045(4) 0.0074(4) 0.0092(4)
N28 0.028(3) 0.017(2) 0.027(3) 0.0086(19) 0.012(2) 0.003(2)
N38 0.015(3) 0.018(2) 0.021(2) 0.0048(18) 0.0015(18) 0.0091(18)
F11 0.039(2) 0.047(2) 0.032(2) 0.0157(17) 0.0042(17) 0.0167(18)
F12 0.049(3) 0.0266(19) 0.038(2) -0.0041(16) 0.0028(18) 0.0143(17)
F13 0.047(3) 0.063(3) 0.042(3) 0.018(2) 0.0131(19) 0.003(2)
F14 0.053(3) 0.028(2) 0.071(3) 0.0085(18) 0.013(2) 0.0239(19)
B1 0.026(4) 0.032(4) 0.045(5) 0.002(3) 0.013(3) 0.012(3)

loop_
_atom_type_symbol
_atom_type_description
_atom_type_scat_dispersion_real
_atom_type_scat_dispersion_imag
_atom_type_scat_source
C C 0.0033 0.0016 'International Tables Vol C Tables 4.2.6.8 and 6.1.1.4'
H H 0.0000 0.0000 'International Tables Vol C Tables 4.2.6.8 and 6.1.1.4'
O O 0.0106 0.0060 'International Tables Vol C Tables 4.2.6.8 and 6.1.1.4'
Cu Cu 0.3201 1.2651 'International Tables Vol C Tables 4.2.6.8 and 6.1.1.4'
N N 0.0061 0.0033 'International Tables Vol C Tables 4.2.6.8 and 6.1.1.4'
B B 0.0013 0.0007 'International Tables Vol C Tables 4.2.6.8 and 6.1.1.4'
F F 0.0171 0.0103 'International Tables Vol C Tables 4.2.6.8 and 6.1.1.4'

loop_
_geom_angle_atom_site_label_1
_geom_angle_atom_site_label_2
_geom_angle_atom_site_label_3
_geom_angle
_geom_angle_site_symmetry_1
_geom_angle_site_symmetry_3
O23 C22 O21 124.5(5) . .
O23 C22 C23 118.1(5) . .
O21 C22 C23 117.4(5) . .
N28 C23 C24 122.3(5) . .
N28 C23 C22 113.6(5) . .
C24 C23 C22 124.1(5) . .
C23 C24 C25 119.0(6) . .
C23 C24 H24 120.5 . .
C25 C24 H24 120.5 . .
C26 C25 C24 118.7(6) . .
C26 C25 H25 120.6 . .
C24 C25 H25 120.6 . .
C27 C26 C25 119.6(6) . .
C27 C26 H26 120.2 . .
C25 C26 H26 120.2 . .
N28 C27 C26 121.3(6) . .
N28 C27 H27 119.3 . .
C26 C27 H27 119.3 . .
O33 C32 O31 126.5(5) . .
O33 C32 C33 117.3(5) . .
O31 C32 C33 116.2(5) . .
C34 C33 N38 123.8(5) . .
C34 C33 C32 123.5(5) . .
N38 C33 C32 112.7(5) . .
C33 C34 C35 118.4(6) . .
C33 C34 H34 120.8 . .
C35 C34 H34 120.8 . .
C34 C35 C36 118.3(6) . .
C34 C35 H35 120.8 . .
C36 C35 H35 120.8 . .
C37 C36 C35 119.7(5) . .
C37 C36 H36 120.2 . .
C35 C36 H36 120.2 . .
N38 C37 C36 121.7(6) . .
N38 C37 H37 119.2 . .
C36 C37 H37 119.2 . .
N48 C43 C44 122.6(5) . .
N48 C43 C42 113.0(4) . .
C44 C43 C42 124.4(5) . .
N48 C47 C46 121.2(5) . .
N48 C47 H47 119.4 . .
C46 C47 H47 119.4 . .
C47 C46 C45 119.7(5) . .
C47 C46 H46 120.1 . .
C45 C46 H46 120.1 . .
C44 C45 C46 118.7(5) . .
C44 C45 H45 120.7 . .
C46 C45 H45 120.7 . .
C45 C44 C43 119.2(5) . .
C45 C44 H44 120.4 . .
C43 C44 H44 120.4 . .
O43 C42 O41 124.3(5) . .
O43 C42 C43 118.7(5) . .
O41 C42 C43 117.0(5) . .
C32 O33 Cu3 131.5(4) . .
C22 O21 Cu2 112.9(4) . .
C22 O23 Cu1 113.1(3) . 1_655
C32 O31 Cu2 114.3(3) . .
C43 N48 C47 118.6(5) . .
C43 N48 Cu1 112.7(3) . .
C47 N48 Cu1 128.6(4) . .
C42 O41 Cu1 113.7(3) . .
C42 O43 Cu3 125.8(4) . .
Cu2 O100 H1 101(4) . .
Cu2 O100 H2 120(4) . .
H1 O100 H2 112(3) . .
O41 Cu1 O41 180.0 . 2_556
O41 Cu1 N48 83.52(16) . .
O41 Cu1 N48 96.48(16) 2_556 .
O41 Cu1 N48 96.48(16) . 2_556
O41 Cu1 N48 83.52(16) 2_556 2_556
N48 Cu1 N48 180.0 . 2_556
O41 Cu1 O23 88.84(14) . 1_455
O41 Cu1 O23 91.16(14) 2_556 1_455
N48 Cu1 O23 91.62(16) . 1_455
N48 Cu1 O23 88.38(16) 2_556 1_455
O41 Cu1 O23 91.16(14) . 2_656
O41 Cu1 O23 88.84(14) 2_556 2_656
N48 Cu1 O23 88.38(16) . 2_656
N48 Cu1 O23 91.62(16) 2_556 2_656
O23 Cu1 O23 180.0 1_455 2_656
O21 Cu2 O31 169.78(15) . .
O21 Cu2 N28 83.83(18) . .
O31 Cu2 N28 95.45(18) . .
O21 Cu2 N38 97.41(17) . .
O31 Cu2 N38 82.58(17) . .
N28 Cu2 N38 175.61(19) . .
O21 Cu2 O100 88.77(15) . .
O31 Cu2 O100 101.45(15) . .
N28 Cu2 O100 91.85(16) . .
N38 Cu2 O100 92.39(16) . .
O43 Cu3 O43 180.000(1) . 2_566
O43 Cu3 O33 95.63(15) . .
O43 Cu3 O33 84.37(15) 2_566 .
O43 Cu3 O33 84.37(15) . 2_566
O43 Cu3 O33 95.63(15) 2_566 2_566
O33 Cu3 O33 180.000(2) . 2_566
C23 N28 C27 119.0(5) . .
C23 N28 Cu2 111.8(4) . .
C27 N28 Cu2 129.2(4) . .
C37 N38 C33 118.0(5) . .
C37 N38 Cu2 128.4(4) . .
C33 N38 Cu2 113.5(3) . .
F13 B1 F11 110.9(6) . .
F13 B1 F12 111.2(6) . .
F11 B1 F12 108.2(6) . .
F13 B1 F14 109.6(6) . .
F11 B1 F14 108.5(6) . .
F12 B1 F14 108.3(6) . .

loop_
_geom_bond_atom_site_label_1
_geom_bond_atom_site_label_2
_geom_bond_distance
_geom_bond_site_symmetry_2
C22 O23 1.261(6) .
C22 O21 1.274(7) .
C22 C23 1.487(8) .
C23 N28 1.341(7) .
C23 C24 1.382(8) .
C24 C25 1.386(8) .
C24 H24 0.9300 .
C25 C26 1.385(9) .
C25 H25 0.9300 .
C26 C27 1.383(9) .
C26 H26 0.9300 .
C27 N28 1.352(7) .
C27 H27 0.9300 .
C32 O33 1.246(6) .
C32 O31 1.282(6) .
C32 C33 1.511(7) .
C33 C34 1.348(8) .
C33 N38 1.354(7) .
C34 C35 1.379(8) .
C34 H34 0.9300 .
C35 C36 1.402(9) .
C35 H35 0.9300 .
C36 C37 1.364(8) .
C36 H36 0.9300 .
C37 N38 1.334(6) .
C37 H37 0.9300 .
C43 N48 1.347(6) .
C43 C44 1.375(8) .
C43 C42 1.500(8) .
C47 N48 1.355(7) .
C47 C46 1.373(8) .
C47 H47 0.9300 .
C46 C45 1.399(8) .
C46 H46 0.9300 .
C45 C44 1.369(8) .
C45 H45 0.9300 .
C44 H44 0.9300 .
C42 O43 1.266(6) .
C42 O41 1.275(6) .
O33 Cu3 1.946(4) .
O21 Cu2 1.947(4) .
O23 Cu1 2.354(4) 1_655
O31 Cu2 1.968(4) .
N48 Cu1 1.965(4) .
O41 Cu1 1.951(3) .
O43 Cu3 1.938(4) .
O100 Cu2 2.354(4) .
O100 H1 0.860(19) .
O100 H2 0.858(19) .
Cu1 O41 1.951(3) 2_556
Cu1 N48 1.965(4) 2_556
Cu1 O23 2.354(4) 1_455
Cu1 O23 2.354(4) 2_656
Cu2 N28 1.970(5) .
Cu2 N38 1.977(4) .
Cu3 O43 1.938(4) 2_566
Cu3 O33 1.946(4) 2_566
F11 B1 1.385(9) .
F12 B1 1.397(8) .
F13 B1 1.360(9) .
F14 B1 1.401(8) .
